data_7049115
loop_
_publ_author_name
'Zhang, Fan'
'Fluck, Audrey'
'Baudron, St\'ephane A'
'Hosseini, Mir Wais'

_publ_section_title
;
 Strapping a benzaldehyde-appended 2,2'-bis-dipyrrin Zn(ii)
 double-stranded helicate using imine bond formation.
;
_journal_issue 13
_journal_name_full 'Dalton transactions (Cambridge, England : 2003)'
_journal_page_first 4105
_journal_page_last 4108
_journal_paper_doi 10.1039/c9dt00377k
_journal_volume 48
_journal_year 2019
_chemical_formula_sum 'C33 H23 Cl3 N4 O2'
_chemical_formula_weight 613.90
_space_group_crystal_system monoclinic
_space_group_IT_number 14
_space_group_name_Hall '-P 2yn'
_space_group_name_H-M_alt 'P 1 21/n 1'
_symmetry_space_group_name_Hall '-P 2yn'
_symmetry_space_group_name_H-M 'P 1 21/n 1'
_atom_sites_solution_hydrogens geom
_audit_creation_method SHELXL-2014/7
_audit_update_record
;
2019-01-24 deposited with the CCDC.    2019-02-21 downloaded from the CCDC.
;
_cell_angle_alpha 90
_cell_angle_beta 94.7850(10)
_cell_angle_gamma 90
_cell_formula_units_Z 2
_cell_length_a 11.4063(4)
_cell_length_b 9.7778(3)
_cell_length_c 13.4576(4)
_cell_measurement_reflns_used 9897
_cell_measurement_temperature 173(2)
_cell_measurement_theta_max 30.00
_cell_measurement_theta_min 2.58
_cell_volume 1495.68(8)
_computing_cell_refinement 'Bruker SAINT'
_computing_data_collection 'Bruker APEX2'
_computing_data_reduction 'Bruker SAINT'
_computing_molecular_graphics 'Bruker SHELXTL'
_computing_publication_material 'Bruker SHELXTL'
_computing_structure_refinement 'SHELXL-2014 (Sheldrick 2014)'
_computing_structure_solution 'SHELXS-97 (Sheldrick 2008)'
_diffrn_ambient_temperature 173(2)
_diffrn_measured_fraction_theta_full 0.969
_diffrn_measured_fraction_theta_max 0.931
_diffrn_measurement_device_type 'Bruker APEX-II CCD'
_diffrn_measurement_method '\f and \w scans'
_diffrn_radiation_type MoK\a
_diffrn_radiation_wavelength 0.71073
_diffrn_reflns_av_R_equivalents 0.0233
_diffrn_reflns_av_unetI/netI 0.0146
_diffrn_reflns_Laue_measured_fraction_full 0.969
_diffrn_reflns_Laue_measured_fraction_max 0.931
_diffrn_reflns_limit_h_max 16
_diffrn_reflns_limit_h_min -16
_diffrn_reflns_limit_k_max 13
_diffrn_reflns_limit_k_min -13
_diffrn_reflns_limit_l_max 14
_diffrn_reflns_limit_l_min -18
_diffrn_reflns_number 28945
_diffrn_reflns_point_group_measured_fraction_full 0.969
_diffrn_reflns_point_group_measured_fraction_max 0.931
_diffrn_reflns_theta_full 25.242
_diffrn_reflns_theta_max 30.082
_diffrn_reflns_theta_min 2.748
_exptl_absorpt_coefficient_mu 0.344
_exptl_absorpt_correction_T_max 0.972
_exptl_absorpt_correction_T_min 0.972
_exptl_absorpt_correction_type multi-scan
_exptl_absorpt_process_details sadabs
_exptl_crystal_colour dark-purple
_exptl_crystal_density_diffrn 1.363
_exptl_crystal_density_meas ?
_exptl_crystal_description cube
_exptl_crystal_F_000 632
_exptl_crystal_size_max 0.080
_exptl_crystal_size_mid 0.080
_exptl_crystal_size_min 0.080
_refine_diff_density_max 0.756
_refine_diff_density_min -0.735
_refine_diff_density_rms 0.068
_refine_ls_extinction_method none
_refine_ls_goodness_of_fit_ref 1.039
_refine_ls_hydrogen_treatment constr
_refine_ls_matrix_type full
_refine_ls_number_parameters 208
_refine_ls_number_reflns 4084
_refine_ls_number_restraints 1
_refine_ls_restrained_S_all 1.044
_refine_ls_R_factor_all 0.0802
_refine_ls_R_factor_gt 0.0701
_refine_ls_shift/su_max 0.000
_refine_ls_shift/su_mean 0.000
_refine_ls_structure_factor_coef Fsqd
_refine_ls_weighting_details 'w=1/[\s^2^(Fo^2^)+(0.1036P)^2^+1.2813P] where P=(Fo^2^+2Fc^2^)/3'
_refine_ls_weighting_scheme calc
_refine_ls_wR_factor_gt 0.1929
_refine_ls_wR_factor_ref 0.2026
_reflns_Friedel_coverage 0.000
_reflns_number_gt 3400
_reflns_number_total 4084
_reflns_threshold_expression 'I > 2\s(I)'
_cod_data_source_file c9dt00377k2.cif
_cod_data_source_block compound4
_cod_depositor_comments
;
The following automatic conversions were performed:

'_exptl_crystal_density_meas' value 'not measured' was changed to '?'
- the value is perceived as not measured.

Automatic conversion script
Id: cif_fix_values 4973 2017-02-22 13:04:09Z antanas 

 Adding full bibliography for 7049113--7049116.cif.
;
_cod_original_cell_volume 1495.67(8)
_cod_database_code 7049115
_shelx_shelxl_version_number 2014/7
_shelx_space_group_comment
;
The symmetry employed for this shelxl refinement is uniquely defined
by the following loop, which should always be used as a source of
symmetry information in preference to the above space-group names.
They are only intended as comments.
;
_shelx_estimated_absorpt_t_min 0.973
_shelx_estimated_absorpt_t_max 0.973

loop_
_space_group_symop_operation_xyz
'x, y, z'
'-x+1/2, y+1/2, -z+1/2'
'-x, -y, -z'
'x-1/2, -y-1/2, z-1/2'

loop_
_atom_site_label
_atom_site_type_symbol
_atom_site_fract_x
_atom_site_fract_y
_atom_site_fract_z
_atom_site_U_iso_or_equiv
_atom_site_adp_type
_atom_site_occupancy
_atom_site_site_symmetry_order
_atom_site_calc_flag
_atom_site_refinement_flags_posn
_atom_site_refinement_flags_adp
_atom_site_refinement_flags_occupancy
_atom_site_disorder_assembly
_atom_site_disorder_group
C1 C 0.51350(18) 0.7054(2) 0.39307(17) 0.0406(5) Uani 1 1 d . . . . .
H1 H 0.5943 0.7071 0.4168 0.049 Uiso 1 1 calc R U . . .
C2 C 0.4202(2) 0.7327(3) 0.44906(16) 0.0423(5) Uani 1 1 d . . . . .
H2 H 0.4252 0.7569 0.5177 0.051 Uiso 1 1 calc R U . . .
C3 C 0.31745(17) 0.7184(2) 0.38654(15) 0.0337(4) Uani 1 1 d . . . . .
H3 H 0.2395 0.7313 0.4047 0.040 Uiso 1 1 calc R U . . .
C4 C 0.34985(14) 0.68141(17) 0.29202(13) 0.0251(4) Uani 1 1 d . . . . .
C5 C 0.27774(13) 0.64743(15) 0.20373(12) 0.0216(3) Uani 1 1 d . . . . .
C6 C 0.31942(13) 0.59541(16) 0.11793(12) 0.0215(3) Uani 1 1 d . . . . .
C7 C 0.25216(14) 0.56145(18) 0.02552(13) 0.0255(4) Uani 1 1 d . . . . .
H7 H 0.1695 0.5702 0.0114 0.031 Uiso 1 1 calc R U . . .
C8 C 0.33025(15) 0.51467(19) -0.03709(13) 0.0268(4) Uani 1 1 d . . . . .
H8 H 0.3134 0.4843 -0.1038 0.032 Uiso 1 1 calc R U . . .
C9 C 0.44466(13) 0.52043(16) 0.01846(12) 0.0216(3) Uani 1 1 d . . . . .
C10 C 0.14894(13) 0.66659(16) 0.20893(12) 0.0226(3) Uani 1 1 d . . . . .
C11 C 0.07332(15) 0.55369(18) 0.20180(15) 0.0292(4) Uani 1 1 d . . . . .
H11 H 0.1034 0.4656 0.1885 0.035 Uiso 1 1 calc R U . . .
C12 C -0.04542(15) 0.5698(2) 0.21409(15) 0.0320(4) Uani 1 1 d . . . . .
H12 H -0.0964 0.4929 0.2097 0.038 Uiso 1 1 calc R U . . .
C13 C -0.08948(15) 0.6988(2) 0.23283(15) 0.0342(4) Uani 1 1 d . . . . .
C14 C -0.01575(17) 0.8112(2) 0.23693(19) 0.0435(6) Uani 1 1 d . . . . .
H14 H -0.0467 0.8997 0.2478 0.052 Uiso 1 1 calc R U . . .
C15 C 0.10325(16) 0.79547(19) 0.22529(18) 0.0374(5) Uani 1 1 d . . . . .
H15 H 0.1536 0.8731 0.2285 0.045 Uiso 1 1 calc R U . . .
C16 C -0.21398(18) 0.7176(3) 0.2509(2) 0.0546(7) Uani 1 1 d . . . . .
H16 H -0.2405 0.8087 0.2594 0.066 Uiso 1 1 calc R U . . .
N1 N 0.47078(13) 0.67577(17) 0.29927(12) 0.0304(4) Uani 1 1 d . . . . .
H1A H 0.5138 0.6558 0.2499 0.037 Uiso 1 1 calc R U . . .
N2 N 0.43877(12) 0.56855(14) 0.10978(11) 0.0220(3) Uani 1 1 d . . . . .
O1 O -0.28492(13) 0.6274(3) 0.25590(14) 0.0635(6) Uani 1 1 d . . . . .
C17 C -0.0004(10) 0.5303(12) 0.4756(6) 0.213(10) Uani 0.5 1 d D . P A -1
H17 H 0.0116 0.5673 0.4079 0.256 Uiso 0.5 1 calc R U P A -1
Cl1 Cl -0.0078(4) 0.3596(2) 0.4677(3) 0.1256(12) Uani 0.5 1 d . . P A -1
Cl2 Cl -0.1440(5) 0.5850(3) 0.5087(3) 0.1760(19) Uani 0.5 1 d D . P A -1
Cl3 Cl 0.0959(4) 0.6123(5) 0.5611(3) 0.1584(16) Uani 0.5 1 d . . P A -1

loop_
_atom_site_aniso_label
_atom_site_aniso_U_11
_atom_site_aniso_U_22
_atom_site_aniso_U_33
_atom_site_aniso_U_23
_atom_site_aniso_U_13
_atom_site_aniso_U_12
C1 0.0298(9) 0.0564(13) 0.0349(12) -0.0147(9) -0.0023(8) 0.0018(8)
C2 0.0407(11) 0.0596(13) 0.0266(11) -0.0127(9) 0.0023(9) 0.0015(9)
C3 0.0310(9) 0.0433(10) 0.0281(10) -0.0075(7) 0.0103(7) -0.0007(7)
C4 0.0214(7) 0.0272(7) 0.0274(9) -0.0046(6) 0.0067(6) -0.0012(6)
C5 0.0190(6) 0.0204(6) 0.0261(9) -0.0014(5) 0.0071(6) -0.0006(5)
C6 0.0185(7) 0.0233(7) 0.0234(8) -0.0003(5) 0.0054(6) 0.0005(5)
C7 0.0194(7) 0.0332(8) 0.0240(9) -0.0009(6) 0.0031(6) 0.0013(6)
C8 0.0239(7) 0.0364(9) 0.0203(8) -0.0028(6) 0.0032(6) 0.0006(6)
C9 0.0204(7) 0.0238(7) 0.0215(8) 0.0001(5) 0.0062(6) 0.0008(5)
C10 0.0189(7) 0.0260(7) 0.0239(8) -0.0044(6) 0.0062(6) -0.0001(5)
C11 0.0227(8) 0.0258(8) 0.0401(11) -0.0014(7) 0.0089(7) -0.0009(6)
C12 0.0210(8) 0.0390(9) 0.0370(11) -0.0027(7) 0.0072(7) -0.0044(6)
C13 0.0192(7) 0.0515(11) 0.0320(10) -0.0162(8) 0.0032(7) 0.0035(7)
C14 0.0270(9) 0.0387(10) 0.0645(15) -0.0237(10) 0.0025(9) 0.0080(7)
C15 0.0253(8) 0.0276(8) 0.0595(14) -0.0143(8) 0.0045(8) -0.0004(6)
C16 0.0220(9) 0.0836(18) 0.0583(16) -0.0404(14) 0.0031(9) 0.0059(10)
N1 0.0207(7) 0.0417(8) 0.0292(8) -0.0111(6) 0.0041(6) -0.0002(6)
N2 0.0191(6) 0.0255(6) 0.0223(7) -0.0018(5) 0.0061(5) 0.0007(5)
O1 0.0216(7) 0.1151(18) 0.0548(12) -0.0364(11) 0.0099(7) -0.0104(9)
C17 0.50(3) 0.096(8) 0.033(5) 0.021(4) -0.023(10) -0.049(13)
Cl1 0.185(3) 0.0557(11) 0.135(2) -0.0297(13) 0.008(2) 0.0381(16)
Cl2 0.232(5) 0.0934(19) 0.215(4) 0.016(2) 0.097(4) 0.074(3)
Cl3 0.192(4) 0.171(4) 0.119(3) 0.029(2) 0.055(3) -0.064(3)

loop_
_atom_type_symbol
_atom_type_description
_atom_type_scat_dispersion_real
_atom_type_scat_dispersion_imag
_atom_type_scat_source
C C 0.0033 0.0016 'International Tables Vol C Tables 4.2.6.8 and 6.1.1.4'
H H 0.0000 0.0000 'International Tables Vol C Tables 4.2.6.8 and 6.1.1.4'
N N 0.0061 0.0033 'International Tables Vol C Tables 4.2.6.8 and 6.1.1.4'
O O 0.0106 0.0060 'International Tables Vol C Tables 4.2.6.8 and 6.1.1.4'
Cl Cl 0.1484 0.1585 'International Tables Vol C Tables 4.2.6.8 and 6.1.1.4'

loop_
_geom_angle_atom_site_label_1
_geom_angle_atom_site_label_2
_geom_angle_atom_site_label_3
_geom_angle
_geom_angle_site_symmetry_3
N1 C1 C2 108.56(19) .
N1 C1 H1 125.7 .
C2 C1 H1 125.7 .
C1 C2 C3 107.41(19) .
C1 C2 H2 126.3 .
C3 C2 H2 126.3 .
C2 C3 C4 107.59(16) .
C2 C3 H3 126.2 .
C4 C3 H3 126.2 .
N1 C4 C3 106.54(16) .
N1 C4 C5 123.69(15) .
C3 C4 C5 129.69(15) .
C6 C5 C4 124.53(14) .
C6 C5 C10 119.69(15) .
C4 C5 C10 115.74(14) .
C5 C6 N2 122.63(15) .
C5 C6 C7 127.52(14) .
N2 C6 C7 109.85(13) .
C8 C7 C6 106.46(14) .
C8 C7 H7 126.8 .
C6 C7 H7 126.8 .
C7 C8 C9 106.04(15) .
C7 C8 H8 127.0 .
C9 C8 H8 127.0 .
N2 C9 C8 112.30(13) .
N2 C9 C9 121.95(19) 3_665
C8 C9 C9 125.75(19) 3_665
C15 C10 C11 119.31(15) .
C15 C10 C5 120.44(14) .
C11 C10 C5 120.18(14) .
C12 C11 C10 120.29(16) .
C12 C11 H11 119.9 .
C10 C11 H11 119.9 .
C11 C12 C13 119.79(17) .
C11 C12 H12 120.1 .
C13 C12 H12 120.1 .
C14 C13 C12 120.08(16) .
C14 C13 C16 119.09(19) .
C12 C13 C16 120.8(2) .
C13 C14 C15 120.33(18) .
C13 C14 H14 119.8 .
C15 C14 H14 119.8 .
C14 C15 C10 120.14(17) .
C14 C15 H15 119.9 .
C10 C15 H15 119.9 .
O1 C16 C13 125.5(2) .
O1 C16 H16 117.3 .
C13 C16 H16 117.3 .
C1 N1 C4 109.89(16) .
C1 N1 H1A 125.1 .
C4 N1 H1A 125.1 .
C9 N2 C6 105.35(13) .
Cl1 C17 Cl3 122.2(6) .
Cl1 C17 Cl2 105.6(7) .
Cl3 C17 Cl2 103.7(6) .
Cl1 C17 H17 108.2 .
Cl3 C17 H17 108.2 .
Cl2 C17 H17 108.2 .

loop_
_geom_bond_atom_site_label_1
_geom_bond_atom_site_label_2
_geom_bond_distance
_geom_bond_site_symmetry_2
C1 N1 1.346(3) .
C1 C2 1.380(3) .
C1 H1 0.9500 .
C2 C3 1.392(3) .
C2 H2 0.9500 .
C3 C4 1.401(2) .
C3 H3 0.9500 .
C4 N1 1.376(2) .
C4 C5 1.427(2) .
C5 C6 1.382(2) .
C5 C10 1.488(2) .
C6 N2 1.3997(19) .
C6 C7 1.444(2) .
C7 C8 1.356(2) .
C7 H7 0.9500 .
C8 C9 1.450(2) .
C8 H8 0.9500 .
C9 N2 1.323(2) .
C9 C9 1.451(3) 3_665
C10 C15 1.388(2) .
C10 C11 1.399(2) .
C11 C12 1.387(2) .
C11 H11 0.9500 .
C12 C13 1.389(3) .
C12 H12 0.9500 .
C13 C14 1.382(3) .
C13 C16 1.472(3) .
C14 C15 1.388(3) .
C14 H14 0.9500 .
C15 H15 0.9500 .
C16 O1 1.203(3) .
C16 H16 0.9500 .
N1 H1A 0.8800 .
C17 Cl1 1.674(12) .
C17 Cl3 1.722(13) .
C17 Cl2 1.813(9) .
C17 H17 1.0000 .
